data_1548775
loop_
_publ_author_name
'Zhang, Xiaolei'
'Zhan, Zhiying'
'Liang, Xiaoyu'
'Chen, Chen'
'Liu, Xiaoli'
'Jia, YueJiao'
'Hu, Ming'

_publ_section_title
;
 Lanthanide-MOFs constructed from mixed dicarboxylate ligands as selective
 multi-responsive luminescent sensors.
;
_journal_issue 10
_journal_name_full 'Dalton transactions (Cambridge, England : 2003)'
_journal_page_first 3272
_journal_page_last 3282
_journal_paper_doi 10.1039/c7dt02966g
_journal_volume 47
_journal_year 2018
_chemical_formula_sum 'C19 H17 N O9 Tb'
_chemical_formula_weight 562.26
_space_group_IT_number 2
_space_group_name_Hall '-P 1'
_space_group_name_H-M_alt 'P -1'
_symmetry_cell_setting triclinic
_symmetry_space_group_name_Hall '-P 1'
_symmetry_space_group_name_H-M 'P -1'
_atom_sites_solution_hydrogens geom
_atom_sites_solution_primary direct
_atom_sites_solution_secondary difmap
_audit_creation_method SHELXL-97
_audit_update_record
;
2015-12-22 deposited with the CCDC.
2018-01-25 downloaded from the CCDC.
;
_cell_angle_alpha 111.815(10)
_cell_angle_beta 91.528(7)
_cell_angle_gamma 98.989(8)
_cell_formula_units_Z 2
_cell_length_a 5.9813(5)
_cell_length_b 13.6544(16)
_cell_length_c 13.7610(13)
_cell_measurement_reflns_used 1449
_cell_measurement_temperature 293(2)
_cell_measurement_theta_max 70.6050
_cell_measurement_theta_min 6.4500
_cell_volume 1026.17(19)
_computing_structure_refinement 'SHELXL-97 (Sheldrick, 1997)'
_computing_structure_solution 'SHELXS-97 (Sheldrick, 1990)'
_diffrn_ambient_temperature 293(2)
_diffrn_measured_fraction_theta_full 0.997
_diffrn_measured_fraction_theta_max 0.997
_diffrn_measurement_device_type 'Xcalibur, Eos, Gemini'
_diffrn_radiation_monochromator graphite
_diffrn_radiation_source 'fine-focus sealed tube'
_diffrn_radiation_type CuK\a
_diffrn_radiation_wavelength 1.54184
_diffrn_reflns_av_R_equivalents 0.0831
_diffrn_reflns_av_sigmaI/netI 0.1208
_diffrn_reflns_limit_h_max 7
_diffrn_reflns_limit_h_min -4
_diffrn_reflns_limit_k_max 16
_diffrn_reflns_limit_k_min -16
_diffrn_reflns_limit_l_max 16
_diffrn_reflns_limit_l_min -13
_diffrn_reflns_number 6093
_diffrn_reflns_theta_full 67.19
_diffrn_reflns_theta_max 67.19
_diffrn_reflns_theta_min 3.47
_exptl_absorpt_coefficient_mu 17.410
_exptl_absorpt_correction_T_max 0.4214
_exptl_absorpt_correction_T_min 0.3754
_exptl_absorpt_process_details sasdas
_exptl_crystal_colour 'pale yellow '
_exptl_crystal_density_diffrn 1.820
_exptl_crystal_density_method 'not measured'
_exptl_crystal_description strip
_exptl_crystal_F_000 550
_exptl_crystal_size_max 0.07
_exptl_crystal_size_mid 0.07
_exptl_crystal_size_min 0.06
_refine_diff_density_max 1.288
_refine_diff_density_min -1.463
_refine_diff_density_rms 0.267
_refine_ls_extinction_method none
_refine_ls_goodness_of_fit_ref 1.030
_refine_ls_hydrogen_treatment mixed
_refine_ls_matrix_type full
_refine_ls_number_parameters 318
_refine_ls_number_reflns 3666
_refine_ls_number_restraints 1069
_refine_ls_restrained_S_all 0.936
_refine_ls_R_factor_all 0.0997
_refine_ls_R_factor_gt 0.0754
_refine_ls_shift/su_max 0.000
_refine_ls_shift/su_mean 0.000
_refine_ls_structure_factor_coef Fsqd
_refine_ls_weighting_details 'calc w=1/[\s^2^(Fo^2^)+(0.1338P)^2^+0.0000P] where P=(Fo^2^+2Fc^2^)/3'
_refine_ls_weighting_scheme calc
_refine_ls_wR_factor_gt 0.1956
_refine_ls_wR_factor_ref 0.2376
_reflns_number_gt 2715
_reflns_number_total 3666
_reflns_threshold_expression >2sigma(I)
_cod_data_source_file c7dt02966g2.cif
_cod_data_source_block 4
_cod_depositor_comments 'Adding full bibliography for 1548771--1548775.cif.'
_cod_original_cell_volume 1026.18(18)
_cod_original_sg_symbol_H-M P-1
_cod_database_code 1548775

loop_
_symmetry_equiv_pos_as_xyz
'x, y, z'
'-x, -y, -z'

loop_
_atom_site_label
_atom_site_type_symbol
_atom_site_fract_x
_atom_site_fract_y
_atom_site_fract_z
_atom_site_U_iso_or_equiv
_atom_site_adp_type
_atom_site_occupancy
_atom_site_symmetry_multiplicity
_atom_site_calc_flag
_atom_site_refinement_flags
_atom_site_disorder_assembly
_atom_site_disorder_group
Tb1 Tb 0.55415(10) 0.43710(5) 0.33814(5) 0.0422(3) Uani 1 1 d U . .
O1 O 0.8321(14) 0.3948(7) 0.2046(6) 0.0522(17) Uani 1 1 d U . .
O2 O 0.5784(13) 0.4903(7) 0.1869(7) 0.0542(18) Uani 1 1 d U . .
O3 O 0.8394(14) 0.3839(6) 0.4220(6) 0.0515(17) Uani 1 1 d U . .
O4 O 0.6048(15) 0.2517(7) 0.3018(7) 0.0567(18) Uani 1 1 d U . .
O5 O 1.3461(13) 0.4097(6) 0.4714(6) 0.0480(17) Uani 1 1 d U . .
O6 O 1.1738(13) 0.3972(6) 0.6052(6) 0.0478(17) Uani 1 1 d U . .
O7 O 0.2823(14) 0.5512(7) 0.3569(7) 0.056(2) Uani 1 1 d U . .
H7A H 0.2083 0.5529 0.4092 0.085 Uiso 1 1 d R . .
H7B H 0.3506 0.6141 0.3670 0.085 Uiso 1 1 d R . .
O8 O 0.2205(14) 0.3231(7) 0.2248(7) 0.0544(18) Uani 1 1 d DU . .
H8A H 0.1183 0.3524 0.2139 0.082 Uiso 1 1 d R . .
O9 O 0.906(3) -0.0876(14) 0.2855(16) 0.073(3) Uani 0.548(11) 1 d PU A 1
H9 H 1.2412 0.0073 0.4120 0.087 Uiso 0.548(11) 1 d PR A 1
O9' O 1.247(4) -0.0175(17) 0.4148(18) 0.070(3) Uani 0.452(11) 1 d PU A 2
H10 H 0.9105 -0.0498 0.3103 0.084 Uiso 0.452(11) 1 d PR A 2
C1 C 0.7579(19) 0.4529(10) 0.1615(9) 0.046(2) Uani 1 1 d U . .
C2 C 0.8853(19) 0.4774(10) 0.0786(8) 0.045(2) Uani 1 1 d U . .
C3 C 0.810(2) 0.5440(11) 0.0343(10) 0.055(3) Uani 1 1 d U . .
H3 H 0.6823 0.5742 0.0574 0.066 Uiso 1 1 calc R . .
C4 C 1.078(2) 0.4341(10) 0.0442(10) 0.052(2) Uani 1 1 d U . .
H4 H 1.1316 0.3902 0.0740 0.062 Uiso 1 1 calc R . .
C5 C 0.773(2) 0.2828(10) 0.3669(9) 0.046(2) Uani 1 1 d U . .
C6 C 0.912(2) 0.2060(10) 0.3846(10) 0.052(2) Uani 1 1 d U A .
C7 C 1.116(2) 0.2426(9) 0.4494(9) 0.046(2) Uani 1 1 d U . .
C8 C 1.235(2) 0.1679(10) 0.4610(11) 0.057(2) Uani 1 1 d U A .
H8 H 1.3675 0.1910 0.5061 0.069 Uiso 1 1 calc R . .
C9 C 1.157(3) 0.0572(11) 0.4056(12) 0.066(2) Uani 1 1 d U . .
C10 C 0.963(3) 0.0233(11) 0.3445(13) 0.069(3) Uani 1 1 d U A .
C11 C 0.843(3) 0.0967(11) 0.3315(12) 0.063(2) Uani 1 1 d U . .
H11 H 0.7117 0.0718 0.2855 0.076 Uiso 1 1 calc R A .
C12 C 1.205(2) 0.3551(9) 0.5086(9) 0.045(2) Uani 1 1 d U . .
C13 C 1.071(2) -0.1511(11) 0.2689(14) 0.076(3) Uani 0.548(11) 1 d PDU A 1
C14 C 1.085(2) -0.2298(10) 0.3082(12) 0.077(4) Uani 0.548(11) 1 d PDU A 1
H14 H 0.9816 -0.2415 0.3536 0.092 Uiso 0.548(11) 1 calc PR A 1
N1 N 1.2541(18) -0.2908(6) 0.2797(8) 0.079(3) Uani 1 1 d DU . .
C16 C 1.375(2) -0.2892(7) 0.1957(9) 0.083(3) Uani 1 1 d DU A .
H16 H 1.4666 -0.3400 0.1668 0.100 Uiso 1 1 d R . .
C17 C 1.359(3) -0.2118(12) 0.1552(12) 0.077(4) Uani 0.548(11) 1 d PDU A 1
H17 H 1.4406 -0.2097 0.0993 0.092 Uiso 0.548(11) 1 d PR A 1
C18 C 1.219(3) -0.1377(11) 0.1976(14) 0.074(3) Uani 0.548(11) 1 d PDU A 1
H18 H 1.2257 -0.0789 0.1784 0.089 Uiso 0.548(11) 1 d PR A 1
C19 C 0.175(4) 0.2068(10) 0.1525(18) 0.121(5) Uani 1 1 d DU . .
H19A H 0.1445 0.2113 0.0849 0.145 Uiso 1 1 calc R . .
H19B H 0.0277 0.1818 0.1708 0.145 Uiso 1 1 calc R . .
C20 C 0.281(5) 0.1077(17) 0.122(3) 0.178(10) Uani 1 1 d DU . .
H20A H 0.4066 0.1147 0.0814 0.267 Uiso 1 1 calc R . .
H20B H 0.1698 0.0462 0.0804 0.267 Uiso 1 1 calc R . .
H20C H 0.3341 0.0988 0.1840 0.267 Uiso 1 1 calc R . .
C13' C 1.263(4) -0.1024(7) 0.3349(13) 0.070(3) Uani 0.452(11) 1 d PDU A 2
C14' C 1.220(4) -0.1952(9) 0.3550(10) 0.075(4) Uani 0.452(11) 1 d PDU A 2
H14' H 1.1679 -0.1933 0.4186 0.089 Uiso 0.452(11) 1 calc PR A 2
C17' C 1.408(5) -0.1978(11) 0.1731(15) 0.081(4) Uani 0.452(11) 1 d PDU A 2
H17' H 1.4777 -0.1978 0.1135 0.097 Uiso 0.452(11) 1 d PR A 2
C18' C 1.337(4) -0.1064(9) 0.2396(15) 0.075(4) Uani 0.452(11) 1 d PDU A 2
H18' H 1.3409 -0.0477 0.2203 0.091 Uiso 0.452(11) 1 d PR A 2

loop_
_atom_site_aniso_label
_atom_site_aniso_U_11
_atom_site_aniso_U_22
_atom_site_aniso_U_33
_atom_site_aniso_U_23
_atom_site_aniso_U_13
_atom_site_aniso_U_12
Tb1 0.0421(4) 0.0521(4) 0.0454(4) 0.0284(3) 0.0235(3) 0.0176(3)
O1 0.053(4) 0.067(4) 0.054(4) 0.035(3) 0.031(3) 0.024(3)
O2 0.049(4) 0.076(4) 0.054(4) 0.036(3) 0.026(3) 0.029(3)
O3 0.057(4) 0.049(4) 0.057(4) 0.025(3) 0.021(3) 0.021(3)
O4 0.058(4) 0.060(4) 0.059(4) 0.029(3) 0.007(3) 0.016(3)
O5 0.050(4) 0.053(4) 0.056(4) 0.033(3) 0.028(3) 0.018(3)
O6 0.049(4) 0.051(4) 0.049(4) 0.024(3) 0.022(3) 0.010(3)
O7 0.055(5) 0.057(5) 0.075(6) 0.037(4) 0.038(4) 0.028(4)
O8 0.046(4) 0.061(4) 0.062(4) 0.026(3) 0.016(3) 0.021(3)
O9 0.083(5) 0.054(5) 0.086(5) 0.027(4) 0.013(5) 0.024(4)
O9' 0.087(5) 0.055(5) 0.078(5) 0.030(5) 0.009(5) 0.026(5)
C1 0.044(5) 0.061(5) 0.045(5) 0.029(4) 0.024(4) 0.017(4)
C2 0.045(5) 0.064(5) 0.036(5) 0.029(4) 0.022(4) 0.016(4)
C3 0.048(5) 0.075(6) 0.058(5) 0.034(5) 0.031(4) 0.023(5)
C4 0.055(5) 0.067(6) 0.058(5) 0.041(5) 0.026(4) 0.029(5)
C5 0.051(4) 0.053(4) 0.052(4) 0.034(4) 0.020(4) 0.025(4)
C6 0.059(4) 0.049(4) 0.059(4) 0.031(4) 0.021(4) 0.015(4)
C7 0.053(4) 0.047(4) 0.050(4) 0.031(3) 0.022(4) 0.014(4)
C8 0.069(5) 0.047(4) 0.064(5) 0.027(4) 0.015(4) 0.020(4)
C9 0.083(5) 0.051(4) 0.076(5) 0.032(4) 0.012(4) 0.027(4)
C10 0.082(5) 0.053(4) 0.077(5) 0.027(4) 0.011(4) 0.018(4)
C11 0.073(5) 0.054(4) 0.069(5) 0.028(4) 0.011(4) 0.015(4)
C12 0.052(4) 0.046(4) 0.053(4) 0.032(4) 0.028(4) 0.020(4)
C13 0.088(6) 0.059(5) 0.081(6) 0.024(5) 0.014(5) 0.019(5)
C14 0.091(6) 0.058(5) 0.082(6) 0.025(5) 0.018(6) 0.015(5)
N1 0.099(6) 0.060(5) 0.085(5) 0.032(4) 0.022(5) 0.020(4)
C16 0.096(6) 0.063(6) 0.085(6) 0.018(5) 0.021(6) 0.018(5)
C17 0.090(6) 0.063(6) 0.079(6) 0.028(6) 0.015(6) 0.014(6)
C18 0.090(6) 0.056(5) 0.083(6) 0.030(5) 0.013(6) 0.021(5)
C19 0.107(9) 0.109(9) 0.115(9) 0.009(8) 0.014(8) 0.017(8)
C20 0.145(16) 0.127(16) 0.190(18) -0.017(15) 0.007(16) 0.016(14)
C13' 0.084(6) 0.053(5) 0.078(6) 0.028(5) 0.014(5) 0.019(5)
C14' 0.091(6) 0.057(6) 0.080(6) 0.029(5) 0.015(6) 0.016(5)
C17' 0.093(7) 0.064(6) 0.082(6) 0.024(6) 0.017(6) 0.015(6)
C18' 0.088(6) 0.059(6) 0.082(6) 0.028(5) 0.015(6) 0.018(5)

loop_
_atom_type_symbol
_atom_type_description
_atom_type_scat_dispersion_real
_atom_type_scat_dispersion_imag
_atom_type_scat_source
C C 0.0181 0.0091 'International Tables Vol C Tables 4.2.6.8 and 6.1.1.4'
H H 0.0000 0.0000 'International Tables Vol C Tables 4.2.6.8 and 6.1.1.4'
O O 0.0492 0.0322 'International Tables Vol C Tables 4.2.6.8 and 6.1.1.4'
N N 0.0311 0.0180 'International Tables Vol C Tables 4.2.6.8 and 6.1.1.4'
Tb Tb -9.1472 9.1891 'International Tables Vol C Tables 4.2.6.8 and 6.1.1.4'

loop_
_geom_angle_atom_site_label_1
_geom_angle_atom_site_label_2
_geom_angle_atom_site_label_3
_geom_angle
_geom_angle_site_symmetry_1
_geom_angle_site_symmetry_3
O5 Tb1 O7 77.8(3) 1_455 .
O5 Tb1 O3 81.4(3) 1_455 .
O7 Tb1 O3 147.3(3) . .
O5 Tb1 O6 114.9(3) 1_455 2_766
O7 Tb1 O6 83.9(3) . 2_766
O3 Tb1 O6 82.3(3) . 2_766
O5 Tb1 O8 83.2(3) 1_455 .
O7 Tb1 O8 74.9(3) . .
O3 Tb1 O8 127.3(3) . .
O6 Tb1 O8 148.6(3) 2_766 .
O5 Tb1 O2 149.9(3) 1_455 .
O7 Tb1 O2 74.5(3) . .
O3 Tb1 O2 128.7(3) . .
O6 Tb1 O2 73.8(3) 2_766 .
O8 Tb1 O2 78.4(3) . .
O5 Tb1 O4 82.0(3) 1_455 .
O7 Tb1 O4 144.7(3) . .
O3 Tb1 O4 53.9(3) . .
O6 Tb1 O4 131.2(3) 2_766 .
O8 Tb1 O4 74.2(3) . .
O2 Tb1 O4 114.9(3) . .
O5 Tb1 O1 154.0(3) 1_455 .
O7 Tb1 O1 127.6(3) . .
O3 Tb1 O1 77.7(3) . .
O6 Tb1 O1 77.6(3) 2_766 .
O8 Tb1 O1 97.2(3) . .
O2 Tb1 O1 53.4(3) . .
O4 Tb1 O1 73.2(3) . .
O5 Tb1 O5 64.2(3) 1_455 2_766
O7 Tb1 O5 74.0(3) . 2_766
O3 Tb1 O5 74.3(3) . 2_766
O6 Tb1 O5 50.7(2) 2_766 2_766
O8 Tb1 O5 138.7(3) . 2_766
O2 Tb1 O5 117.8(3) . 2_766
O4 Tb1 O5 121.8(3) . 2_766
O1 Tb1 O5 123.3(3) . 2_766
O5 Tb1 C12 89.9(3) 1_455 2_766
O7 Tb1 C12 77.0(3) . 2_766
O3 Tb1 C12 78.0(3) . 2_766
O6 Tb1 C12 24.9(3) 2_766 2_766
O8 Tb1 C12 151.9(3) . 2_766
O2 Tb1 C12 95.2(3) . 2_766
O4 Tb1 C12 131.9(3) . 2_766
O1 Tb1 C12 100.7(3) . 2_766
O5 Tb1 C12 25.8(2) 2_766 2_766
C1 O1 Tb1 91.2(6) . .
C1 O2 Tb1 93.0(7) . .
C5 O3 Tb1 93.8(7) . .
C5 O4 Tb1 91.6(7) . .
C12 O5 Tb1 154.1(8) . 1_655
C12 O5 Tb1 90.0(7) . 2_766
Tb1 O5 Tb1 115.8(3) 1_655 2_766
C12 O6 Tb1 101.6(7) . 2_766
C19 O8 Tb1 132.0(10) . .
C13 O9 C10 119.9(18) . .
C9 O9' C13' 122(2) . .
O2 C1 O1 121.5(10) . .
O2 C1 C2 119.0(10) . .
O1 C1 C2 119.5(10) . .
C3 C2 C4 119.0(10) . .
C3 C2 C1 119.6(10) . .
C4 C2 C1 121.3(10) . .
C4 C3 C2 120.7(11) 2_765 .
C3 C4 C2 120.3(11) 2_765 .
O4 C5 O3 120.7(10) . .
O4 C5 C6 122.3(11) . .
O3 C5 C6 117.0(11) . .
C11 C6 C7 118.4(12) . .
C11 C6 C5 119.7(13) . .
C7 C6 C5 121.8(11) . .
C8 C7 C6 118.5(12) . .
C8 C7 C12 118.4(12) . .
C6 C7 C12 123.1(11) . .
C7 C8 C9 121.0(14) . .
O9' C9 C10 114.0(17) . .
O9' C9 C8 125.9(17) . .
C10 C9 C8 119.9(13) . .
C9 C10 C11 119.9(14) . .
C9 C10 O9 116.7(15) . .
C11 C10 O9 122.9(16) . .
C10 C11 C6 122.1(15) . .
O6 C12 O5 117.6(11) . .
O6 C12 C7 120.0(9) . .
O5 C12 C7 121.4(10) . .
O6 C12 Tb1 53.4(6) . 2_766
O5 C12 Tb1 64.3(6) . 2_766
C7 C12 Tb1 165.6(8) . 2_766
C18 C13 C14 119.72(10) . .
C18 C13 O9 113.5(12) . .
C14 C13 O9 126.4(12) . .
C13 C14 N1 119.64(10) . .
C14 N1 C14' 40.4(11) . .
C14 N1 C16 119.42(11) . .
C14' N1 C16 119.35(11) . .
C17 C16 C17' 14.9(17) . .
C17 C16 N1 119.58(9) . .
C17' C16 N1 119.39(10) . .
C16 C17 C18 119.80(10) . .
C17 C18 C13 119.76(12) . .
O8 C19 C20 141.1(19) . .
O9' C13' C18' 126.6(14) . .
O9' C13' C14' 113.4(14) . .
C18' C13' C14' 119.67(11) . .
C13' C14' N1 119.53(10) . .
C18' C17' C16 119.65(10) . .
C17' C18' C13' 119.74(12) . .

loop_
_geom_bond_atom_site_label_1
_geom_bond_atom_site_label_2
_geom_bond_distance
_geom_bond_site_symmetry_2
Tb1 O5 2.353(7) 1_455
Tb1 O7 2.378(8) .
Tb1 O3 2.383(8) .
Tb1 O6 2.418(8) 2_766
Tb1 O8 2.428(9) .
Tb1 O2 2.447(8) .
Tb1 O4 2.461(9) .
Tb1 O1 2.480(7) .
Tb1 O5 2.656(8) 2_766
Tb1 C12 2.948(12) 2_766
O1 C1 1.274(14) .
O2 C1 1.263(13) .
O3 C5 1.294(14) .
O4 C5 1.235(15) .
O5 C12 1.282(12) .
O5 Tb1 2.353(7) 1_655
O5 Tb1 2.656(8) 2_766
O6 C12 1.270(13) .
O6 Tb1 2.418(8) 2_766
O8 C19 1.504(9) .
O9 C13 1.387(19) .
O9 C10 1.41(2) .
O9' C9 1.27(2) .
O9' C13' 1.29(2) .
C1 C2 1.498(14) .
C2 C3 1.390(17) .
C2 C4 1.391(15) .
C3 C4 1.388(16) 2_765
C4 C3 1.388(16) 2_765
C5 C6 1.519(15) .
C6 C11 1.383(18) .
C6 C7 1.401(18) .
C7 C8 1.382(17) .
C7 C12 1.447(16) .
C8 C9 1.409(19) .
C9 C10 1.33(2) .
C10 C11 1.379(19) .
C12 Tb1 2.948(12) 2_766
C13 C18 1.3813(9) .
C13 C14 1.3816(9) .
C14 N1 1.3821(9) .
N1 C14' 1.3825(9) .
N1 C16 1.3841(8) .
C16 C17 1.3809(9) .
C16 C17' 1.3822(9) .
C17 C18 1.3810(9) .
C19 C20 1.506(9) .
C13' C18' 1.3814(9) .
C13' C14' 1.3820(9) .
C17' C18' 1.3814(9) .
